data_4029839
loop_
_publ_author_name
'Tang, Jian'
'Yue, Jia-Jun'
'Tao, Fei-Fei'
'Grampp, Guenter'
'Wang, Bing-Xiang'
'Li, Fang'
'Liang, Xue-Zheng'
'Shen, Yong-Miao'
'Xu, Jian-Hua'

_publ_section_title
;
 A three-component reaction by photoinduced electron transfer mechanism
 with N-protected pyrroles as neutral carbon nucleophiles.
;
_journal_issue 16
_journal_name_full 'The Journal of organic chemistry'
_journal_page_first 7572
_journal_page_last 7582
_journal_paper_doi 10.1021/jo5013114
_journal_volume 79
_journal_year 2014
_chemical_formula_moiety 'C22 H22 N2'
_chemical_formula_sum 'C22 H22 N2'
_chemical_formula_weight 314.42
_chemical_name_systematic
; 
 ? 
;
_space_group_IT_number 2
_symmetry_cell_setting triclinic
_symmetry_space_group_name_Hall '-P 1'
_symmetry_space_group_name_H-M 'P -1'
_atom_sites_solution_hydrogens geom
_atom_sites_solution_primary direct
_atom_sites_solution_secondary difmap
_audit_creation_method SHELXL-97
_cell_angle_alpha 67.11(3)
_cell_angle_beta 84.68(3)
_cell_angle_gamma 63.93(3)
_cell_formula_units_Z 3
_cell_length_a 10.638(14)
_cell_length_b 11.784(14)
_cell_length_c 13.566(15)
_cell_measurement_reflns_used 1504
_cell_measurement_temperature 296(2)
_cell_measurement_theta_max 20.98
_cell_measurement_theta_min 3.11
_cell_volume 1401(3)
_computing_structure_refinement 'SHELXL-97 (Sheldrick, 1997)'
_computing_structure_solution 'SHELXS-97 (Sheldrick, 1990)'
_diffrn_ambient_temperature 296(2)
_diffrn_measured_fraction_theta_full 0.991
_diffrn_measured_fraction_theta_max 0.991
_diffrn_measurement_device_type 'PHOTON 100 CMOS detector'
_diffrn_measurement_method 'omega scan'
_diffrn_radiation_monochromator 'TRIUMPH curved crystal monochromator'
_diffrn_radiation_source 'fine-focus sealed tube'
_diffrn_radiation_type MoK\a
_diffrn_radiation_wavelength 0.71073
_diffrn_reflns_av_R_equivalents 0.1149
_diffrn_reflns_av_sigmaI/netI 0.1400
_diffrn_reflns_limit_h_max 12
_diffrn_reflns_limit_h_min -12
_diffrn_reflns_limit_k_max 14
_diffrn_reflns_limit_k_min -13
_diffrn_reflns_limit_l_max 15
_diffrn_reflns_limit_l_min -16
_diffrn_reflns_number 13520
_diffrn_reflns_theta_full 25.00
_diffrn_reflns_theta_max 25.00
_diffrn_reflns_theta_min 3.11
_exptl_absorpt_coefficient_mu 0.066
_exptl_absorpt_correction_T_max 0.9909
_exptl_absorpt_correction_T_min 0.9819
_exptl_absorpt_correction_type multi-scan
_exptl_absorpt_process_details 'SADABS (Bruker, 2000)'
_exptl_crystal_density_diffrn 1.118
_exptl_crystal_density_method 'not measured'
_exptl_crystal_F_000 504
_exptl_crystal_size_max 0.28
_exptl_crystal_size_mid 0.18
_exptl_crystal_size_min 0.14
_refine_diff_density_max 0.180
_refine_diff_density_min -0.188
_refine_diff_density_rms 0.035
_refine_ls_extinction_method none
_refine_ls_goodness_of_fit_ref 1.000
_refine_ls_hydrogen_treatment constr
_refine_ls_matrix_type full
_refine_ls_number_parameters 331
_refine_ls_number_reflns 4883
_refine_ls_number_restraints 0
_refine_ls_restrained_S_all 1.000
_refine_ls_R_factor_all 0.2096
_refine_ls_R_factor_gt 0.0620
_refine_ls_shift/su_max 0.001
_refine_ls_shift/su_mean 0.000
_refine_ls_structure_factor_coef Fsqd
_refine_ls_weighting_details 'calc w=1/[\s^2^(Fo^2^)+(0.0114P)^2^+0.0000P] where P=(Fo^2^+2Fc^2^)/3'
_refine_ls_weighting_scheme calc
_refine_ls_wR_factor_gt 0.0799
_refine_ls_wR_factor_ref 0.0935
_reflns_number_gt 1856
_reflns_number_total 4883
_reflns_threshold_expression >2sigma(I)
_cod_data_source_file jo5013114_si_007.cif
_cod_data_source_block 2
_cod_depositor_comments
;
The following automatic conversions were performed:

'_symmetry_cell_setting' value 'Triclinic' changed to 'triclinic'
according to
/usr/data/users/saulius/crontab/automatic-downloads/rss-feeds/ACS/lib/dictionaries/cif_core.dic
dictionary named 'cif_core.dic' version 2.4.2 from 2011-04-26.

Automatic conversion script
Id: cif_fix_values 2281 2013-09-26 08:29:07Z andrius 

 Adding full bibliography for 4029837--4029842.cif.
;
_cod_original_sg_symbol_H-M P-1
_cod_database_code 4029839

loop_
_symmetry_equiv_pos_as_xyz
'x, y, z'
'-x, -y, -z'

loop_
_atom_site_label
_atom_site_type_symbol
_atom_site_fract_x
_atom_site_fract_y
_atom_site_fract_z
_atom_site_U_iso_or_equiv
_atom_site_adp_type
_atom_site_occupancy
_atom_site_symmetry_multiplicity
_atom_site_calc_flag
_atom_site_refinement_flags
C1 C 0.1804(3) 0.9015(3) 0.4494(2) 0.0599(9) Uani 1 1 d .
C2 C 0.0409(3) 0.9510(3) 0.4938(2) 0.0920(12) Uani 1 1 d .
H2 H 0.0104 0.8827 0.5192 0.110 Uiso 1 1 calc R
C3 C 0.4847(3) 0.5293(3) 0.6850(2) 0.0520(8) Uani 1 1 d .
C4 C 0.3604(3) 0.6077(3) 0.7160(2) 0.0584(8) Uani 1 1 d .
H4 H 0.3416 0.5800 0.7876 0.070 Uiso 1 1 calc R
C5 C 0.2649(3) 0.7269(3) 0.6401(2) 0.0571(8) Uani 1 1 d .
H5 H 0.1811 0.7790 0.6615 0.069 Uiso 1 1 calc R
C6 C 0.2888(3) 0.7719(3) 0.5334(2) 0.0509(8) Uani 1 1 d .
C7 C 0.4165(3) 0.6936(3) 0.5054(2) 0.0632(9) Uani 1 1 d .
H7 H 0.4368 0.7226 0.4342 0.076 Uiso 1 1 calc R
C8 C 0.5140(3) 0.5744(3) 0.5802(3) 0.0649(9) Uani 1 1 d .
H8 H 0.5997 0.5242 0.5597 0.078 Uiso 1 1 calc R
C9 C 0.5814(3) 0.4006(4) 0.7641(3) 0.0676(10) Uani 1 1 d .
C10 C 0.2366(3) 1.0100(3) 0.4100(3) 0.1063(13) Uani 1 1 d .
H10A H 0.2477 1.0320 0.4687 0.159 Uiso 1 1 calc R
H10B H 0.1713 1.0913 0.3541 0.159 Uiso 1 1 calc R
H10C H 0.3258 0.9747 0.3824 0.159 Uiso 1 1 calc R
C11 C 0.1560(3) 0.8728(3) 0.3545(2) 0.1101(13) Uani 1 1 d .
H11A H 0.2420 0.8442 0.3214 0.165 Uiso 1 1 calc R
H11B H 0.0850 0.9546 0.3030 0.165 Uiso 1 1 calc R
H11C H 0.1258 0.8014 0.3792 0.165 Uiso 1 1 calc R
C12 C 0.6674(3) -0.0651(3) 0.2217(2) 0.0654(9) Uani 1 1 d .
C13 C 0.5722(3) 0.0865(3) 0.1756(2) 0.0587(9) Uani 1 1 d .
H13 H 0.6159 0.1432 0.1639 0.070 Uiso 1 1 calc R
C14 C 0.4379(3) 0.1486(3) 0.1500(2) 0.0553(8) Uani 1 1 d .
H14 H 0.3938 0.0920 0.1628 0.066 Uiso 1 1 calc R
C15 C 0.3436(3) 0.2999(3) 0.1023(2) 0.0469(8) Uani 1 1 d .
C16 C 0.9883(3) -0.1708(3) 0.0099(3) 0.0530(8) Uani 1 1 d .
C17 C 1.0083(3) -0.2521(3) 0.1163(3) 0.0676(9) Uani 1 1 d .
H17 H 1.0906 -0.3331 0.1436 0.081 Uiso 1 1 calc R
C18 C 0.9073(3) -0.2155(3) 0.1844(2) 0.0692(9) Uani 1 1 d .
H18 H 0.9236 -0.2719 0.2571 0.083 Uiso 1 1 calc R
C19 C 0.7833(3) -0.0975(3) 0.1471(2) 0.0532(8) Uani 1 1 d .
C20 C 0.7661(3) -0.0167(3) 0.0404(2) 0.0646(9) Uani 1 1 d .
H20 H 0.6838 0.0644 0.0132 0.077 Uiso 1 1 calc R
C21 C 0.8666(3) -0.0507(3) -0.0290(2) 0.0641(9) Uani 1 1 d .
H21 H 0.8519 0.0071 -0.1012 0.077 Uiso 1 1 calc R
C22 C 1.0902(3) -0.2097(3) -0.0628(3) 0.0717(10) Uani 1 1 d .
C23 C 0.5890(3) -0.1520(3) 0.2324(3) 0.1141(15) Uani 1 1 d .
H23A H 0.5155 -0.1335 0.2788 0.171 Uiso 1 1 calc R
H23B H 0.6537 -0.2476 0.2622 0.171 Uiso 1 1 calc R
H23C H 0.5489 -0.1291 0.1628 0.171 Uiso 1 1 calc R
C24 C 0.7288(4) -0.0974(4) 0.3313(2) 0.1402(18) Uani 1 1 d .
H24A H 0.7789 -0.0441 0.3234 0.210 Uiso 1 1 calc R
H24B H 0.7921 -0.1933 0.3636 0.210 Uiso 1 1 calc R
H24C H 0.6543 -0.0754 0.3763 0.210 Uiso 1 1 calc R
C25 C 0.2362(3) 0.3351(3) 0.1820(2) 0.0445(7) Uani 1 1 d .
C26 C 0.2791(3) 0.3299(3) 0.2775(2) 0.0580(8) Uani 1 1 d .
H26 H 0.3738 0.3027 0.2930 0.070 Uiso 1 1 calc R
C27 C 0.1854(3) 0.3639(3) 0.3507(2) 0.0646(9) Uani 1 1 d .
H27 H 0.2170 0.3613 0.4135 0.078 Uiso 1 1 calc R
C28 C 0.0457(3) 0.4014(3) 0.3302(3) 0.0590(9) Uani 1 1 d .
C29 C 0.0018(3) 0.4045(3) 0.2377(2) 0.0660(9) Uani 1 1 d .
H29 H -0.0924 0.4286 0.2236 0.079 Uiso 1 1 calc R
C30 C 0.0962(3) 0.3722(3) 0.1642(2) 0.0597(9) Uani 1 1 d .
H30 H 0.0638 0.3757 0.1012 0.072 Uiso 1 1 calc R
C31 C -0.0544(3) 0.4381(3) 0.4046(3) 0.0765(11) Uani 1 1 d .
C32 C 0.4249(3) 0.3867(3) 0.0768(2) 0.0686(9) Uani 1 1 d .
H32A H 0.3602 0.4823 0.0466 0.103 Uiso 1 1 calc R
H32B H 0.4912 0.3651 0.0262 0.103 Uiso 1 1 calc R
H32C H 0.4741 0.3669 0.1417 0.103 Uiso 1 1 calc R
C33 C 0.2730(3) 0.3301(3) -0.0044(2) 0.0774(10) Uani 1 1 d .
H33A H 0.2222 0.2763 0.0086 0.116 Uiso 1 1 calc R
H33B H 0.3434 0.3073 -0.0521 0.116 Uiso 1 1 calc R
H33C H 0.2091 0.4258 -0.0365 0.116 Uiso 1 1 calc R
N1 N 0.6557(3) 0.2999(3) 0.8266(2) 0.1030(11) Uani 1 1 d .
N2 N 1.1688(3) -0.2427(3) -0.1204(2) 0.1003(11) Uani 1 1 d .
N3 N -0.1343(3) 0.4689(3) 0.4627(2) 0.1101(11) Uani 1 1 d .

loop_
_atom_site_aniso_label
_atom_site_aniso_U_11
_atom_site_aniso_U_22
_atom_site_aniso_U_33
_atom_site_aniso_U_23
_atom_site_aniso_U_13
_atom_site_aniso_U_12
C1 0.054(2) 0.050(2) 0.048(2) -0.0132(18) 0.0191(17) -0.0073(18)
C2 0.080(3) 0.071(3) 0.049(2) -0.002(2) 0.021(2) 0.009(2)
C3 0.045(2) 0.049(2) 0.055(2) -0.0204(18) 0.0016(18) -0.0142(18)
C4 0.050(2) 0.066(2) 0.047(2) -0.0180(18) 0.0108(18) -0.0200(19)
C5 0.0404(19) 0.058(2) 0.050(2) -0.0196(18) 0.0073(17) -0.0043(18)
C6 0.048(2) 0.049(2) 0.051(2) -0.0241(18) 0.0164(17) -0.0165(17)
C7 0.059(2) 0.062(2) 0.053(2) -0.0225(19) 0.0224(19) -0.0163(19)
C8 0.047(2) 0.067(3) 0.070(3) -0.035(2) 0.015(2) -0.0108(19)
C9 0.048(2) 0.072(3) 0.073(3) -0.035(2) 0.002(2) -0.012(2)
C10 0.094(3) 0.057(3) 0.121(3) -0.007(2) 0.036(2) -0.022(2)
C11 0.103(3) 0.112(3) 0.059(3) -0.037(2) -0.013(2) 0.007(2)
C12 0.054(2) 0.052(2) 0.056(2) -0.0146(18) 0.0160(18) -0.0013(19)
C13 0.050(2) 0.058(2) 0.061(2) -0.0250(18) 0.0168(18) -0.0186(19)
C14 0.053(2) 0.052(2) 0.063(2) -0.0261(18) 0.0236(18) -0.0263(19)
C15 0.0433(19) 0.043(2) 0.056(2) -0.0213(17) 0.0103(16) -0.0202(17)
C16 0.044(2) 0.056(2) 0.063(2) -0.0312(19) 0.0160(18) -0.0202(18)
C17 0.044(2) 0.063(2) 0.074(3) -0.028(2) 0.0064(19) -0.0042(18)
C18 0.060(2) 0.059(2) 0.053(2) -0.0106(18) 0.0062(19) -0.007(2)
C19 0.042(2) 0.046(2) 0.054(2) -0.0164(17) 0.0079(17) -0.0079(17)
C20 0.051(2) 0.053(2) 0.057(2) -0.0181(18) 0.0119(18) 0.0006(17)
C21 0.070(2) 0.055(2) 0.049(2) -0.0163(18) 0.0137(19) -0.017(2)
C22 0.055(2) 0.077(3) 0.088(3) -0.045(2) 0.021(2) -0.023(2)
C23 0.095(3) 0.058(2) 0.158(4) -0.032(2) 0.080(3) -0.028(2)
C24 0.126(3) 0.134(4) 0.045(2) -0.030(2) -0.001(2) 0.037(3)
C25 0.0375(19) 0.0391(18) 0.055(2) -0.0209(16) 0.0071(16) -0.0135(15)
C26 0.046(2) 0.073(2) 0.066(2) -0.0362(19) 0.0099(18) -0.0273(18)
C27 0.063(2) 0.077(2) 0.066(2) -0.043(2) 0.0166(19) -0.030(2)
C28 0.057(2) 0.053(2) 0.064(2) -0.0294(19) 0.023(2) -0.0200(19)
C29 0.044(2) 0.075(2) 0.068(2) -0.024(2) 0.0075(19) -0.0208(18)
C30 0.044(2) 0.075(2) 0.054(2) -0.0268(18) 0.0119(17) -0.0219(18)
C31 0.073(3) 0.075(3) 0.087(3) -0.044(2) 0.032(2) -0.032(2)
C32 0.064(2) 0.054(2) 0.086(2) -0.0257(18) 0.0225(18) -0.0281(18)
C33 0.068(2) 0.101(3) 0.055(2) -0.036(2) 0.0105(19) -0.025(2)
N1 0.076(2) 0.089(3) 0.094(3) -0.021(2) -0.0090(19) -0.003(2)
N2 0.079(2) 0.117(3) 0.110(3) -0.068(2) 0.0421(19) -0.0325(19)
N3 0.105(2) 0.130(3) 0.122(3) -0.081(2) 0.062(2) -0.055(2)

loop_
_atom_type_symbol
_atom_type_description
_atom_type_scat_dispersion_real
_atom_type_scat_dispersion_imag
_atom_type_scat_source
C C 0.0033 0.0016 'International Tables Vol C Tables 4.2.6.8 and 6.1.1.4'
H H 0.0000 0.0000 'International Tables Vol C Tables 4.2.6.8 and 6.1.1.4'
N N 0.0061 0.0033 'International Tables Vol C Tables 4.2.6.8 and 6.1.1.4'

loop_
_geom_angle_atom_site_label_1
_geom_angle_atom_site_label_2
_geom_angle_atom_site_label_3
_geom_angle
_geom_angle_site_symmetry_1
C2 C1 C6 111.0(2) .
C2 C1 C11 106.4(3) .
C6 C1 C11 110.2(3) .
C2 C1 C10 111.8(3) .
C6 C1 C10 108.4(3) .
C11 C1 C10 109.0(3) .
C2 C2 C1 139.3(5) 2_576
C2 C2 H2 110.3 2_576
C1 C2 H2 110.3 .
C8 C3 C4 119.8(3) .
C8 C3 C9 121.2(3) .
C4 C3 C9 119.0(3) .
C5 C4 C3 119.3(3) .
C5 C4 H4 120.3 .
C3 C4 H4 120.3 .
C4 C5 C6 122.2(3) .
C4 C5 H5 118.9 .
C6 C5 H5 118.9 .
C5 C6 C7 117.1(3) .
C5 C6 C1 121.8(2) .
C7 C6 C1 121.0(3) .
C8 C7 C6 121.6(3) .
C8 C7 H7 119.2 .
C6 C7 H7 119.2 .
C3 C8 C7 119.9(3) .
C3 C8 H8 120.1 .
C7 C8 H8 120.1 .
N1 C9 C3 179.2(4) .
C1 C10 H10A 109.5 .
C1 C10 H10B 109.5 .
H10A C10 H10B 109.5 .
C1 C10 H10C 109.5 .
H10A C10 H10C 109.5 .
H10B C10 H10C 109.5 .
C1 C11 H11A 109.5 .
C1 C11 H11B 109.5 .
H11A C11 H11B 109.5 .
C1 C11 H11C 109.5 .
H11A C11 H11C 109.5 .
H11B C11 H11C 109.5 .
C13 C12 C24 106.3(3) .
C13 C12 C19 108.9(2) .
C24 C12 C19 111.0(3) .
C13 C12 C23 112.5(3) .
C24 C12 C23 110.3(3) .
C19 C12 C23 107.8(3) .
C14 C13 C12 128.9(3) .
C14 C13 H13 115.6 .
C12 C13 H13 115.6 .
C13 C14 C15 128.7(3) .
C13 C14 H14 115.7 .
C15 C14 H14 115.7 .
C14 C15 C25 108.3(2) .
C14 C15 C33 106.8(2) .
C25 C15 C33 112.0(2) .
C14 C15 C32 112.7(2) .
C25 C15 C32 109.8(2) .
C33 C15 C32 107.3(2) .
C17 C16 C21 119.0(3) .
C17 C16 C22 121.3(3) .
C21 C16 C22 119.7(3) .
C16 C17 C18 120.6(3) .
C16 C17 H17 119.7 .
C18 C17 H17 119.7 .
C19 C18 C17 121.5(3) .
C19 C18 H18 119.2 .
C17 C18 H18 119.2 .
C20 C19 C18 116.9(3) .
C20 C19 C12 122.2(3) .
C18 C19 C12 120.7(3) .
C19 C20 C21 122.4(3) .
C19 C20 H20 118.8 .
C21 C20 H20 118.8 .
C16 C21 C20 119.5(3) .
C16 C21 H21 120.2 .
C20 C21 H21 120.2 .
N2 C22 C16 178.0(4) .
C12 C23 H23A 109.5 .
C12 C23 H23B 109.5 .
H23A C23 H23B 109.5 .
C12 C23 H23C 109.5 .
H23A C23 H23C 109.5 .
H23B C23 H23C 109.5 .
C12 C24 H24A 109.5 .
C12 C24 H24B 109.5 .
H24A C24 H24B 109.5 .
C12 C24 H24C 109.5 .
H24A C24 H24C 109.5 .
H24B C24 H24C 109.5 .
C30 C25 C26 116.8(2) .
C30 C25 C15 123.2(3) .
C26 C25 C15 120.0(3) .
C25 C26 C27 122.0(3) .
C25 C26 H26 119.0 .
C27 C26 H26 119.0 .
C28 C27 C26 119.8(3) .
C28 C27 H27 120.1 .
C26 C27 H27 120.1 .
C29 C28 C27 119.1(3) .
C29 C28 C31 119.9(3) .
C27 C28 C31 121.0(3) .
C28 C29 C30 120.6(3) .
C28 C29 H29 119.7 .
C30 C29 H29 119.7 .
C25 C30 C29 121.7(3) .
C25 C30 H30 119.2 .
C29 C30 H30 119.2 .
N3 C31 C28 179.1(4) .
C15 C32 H32A 109.5 .
C15 C32 H32B 109.5 .
H32A C32 H32B 109.5 .
C15 C32 H32C 109.5 .
H32A C32 H32C 109.5 .
H32B C32 H32C 109.5 .
C15 C33 H33A 109.5 .
C15 C33 H33B 109.5 .
H33A C33 H33B 109.5 .
C15 C33 H33C 109.5 .
H33A C33 H33C 109.5 .
H33B C33 H33C 109.5 .

loop_
_geom_bond_atom_site_label_1
_geom_bond_atom_site_label_2
_geom_bond_distance
_geom_bond_site_symmetry_2
C1 C2 1.501(4) .
C1 C6 1.517(4) .
C1 C11 1.522(4) .
C1 C10 1.536(4) .
C2 C2 1.166(5) 2_576
C2 H2 0.9300 .
C3 C8 1.371(4) .
C3 C4 1.380(3) .
C3 C9 1.441(4) .
C4 C5 1.371(4) .
C4 H4 0.9300 .
C5 C6 1.377(3) .
C5 H5 0.9300 .
C6 C7 1.385(3) .
C7 C8 1.373(4) .
C7 H7 0.9300 .
C8 H8 0.9300 .
C9 N1 1.126(4) .
C10 H10A 0.9600 .
C10 H10B 0.9600 .
C10 H10C 0.9600 .
C11 H11A 0.9600 .
C11 H11B 0.9600 .
C11 H11C 0.9600 .
C12 C13 1.506(4) .
C12 C24 1.517(4) .
C12 C19 1.532(4) .
C12 C23 1.543(4) .
C13 C14 1.293(4) .
C13 H13 0.9300 .
C14 C15 1.501(4) .
C14 H14 0.9300 .
C15 C25 1.533(3) .
C15 C33 1.534(3) .
C15 C32 1.537(3) .
C16 C17 1.360(4) .
C16 C21 1.375(4) .
C16 C22 1.440(4) .
C17 C18 1.383(3) .
C17 H17 0.9300 .
C18 C19 1.376(4) .
C18 H18 0.9300 .
C19 C20 1.364(4) .
C20 C21 1.386(3) .
C20 H20 0.9300 .
C21 H21 0.9300 .
C22 N2 1.137(3) .
C23 H23A 0.9600 .
C23 H23B 0.9600 .
C23 H23C 0.9600 .
C24 H24A 0.9600 .
C24 H24B 0.9600 .
C24 H24C 0.9600 .
C25 C30 1.371(4) .
C25 C26 1.383(3) .
C26 C27 1.383(3) .
C26 H26 0.9300 .
C27 C28 1.374(4) .
C27 H27 0.9300 .
C28 C29 1.361(4) .
C28 C31 1.441(4) .
C29 C30 1.386(3) .
C29 H29 0.9300 .
C30 H30 0.9300 .
C31 N3 1.141(3) .
C32 H32A 0.9600 .
C32 H32B 0.9600 .
C32 H32C 0.9600 .
C33 H33A 0.9600 .
C33 H33B 0.9600 .
C33 H33C 0.9600 .
